data_2312084
loop_
_publ_author_name
'Kawasaki, Takuro'
'Takahashi, Miwako'
'Kiyanagi, Ryoji'
'Ohhara, Takashi'

_publ_section_title
;
 Rearrangement of hydrogen bonds in dehydrated raffinose tetrahydrate: a
 time-of-flight neutron diffraction study.
;
_journal_coeditor_code WV3010
_journal_issue 'Pt 12'
_journal_name_full 'Acta crystallographica. Section C, Structural chemistry'
_journal_page_first 743
_journal_page_last 748
_journal_paper_doi 10.1107/S2053229622010828
_journal_volume 78
_journal_year 2022
_chemical_formula_iupac 'C18 H32 O16, 4H2 O'
_chemical_formula_moiety 'C18 H32 O16, 4(H2 O)'
_chemical_formula_sum 'C18 H40 O20'
_chemical_formula_weight 576.5
_chemical_name_common 'Raffinose tetrahydrate'
_space_group_IT_number 19
_space_group_name_Hall 'P 2ac 2ab'
_space_group_name_H-M_alt 'P 21 21 21'
_symmetry_cell_setting orthorhombic
_symmetry_space_group_name_Hall 'P 2ac 2ab'
_symmetry_space_group_name_H-M 'P 21 21 21'
_cell_angle_alpha 90
_cell_angle_beta 90
_cell_angle_gamma 90
_cell_formula_units_Z 4
_cell_length_a 8.987(2)
_cell_length_b 12.3973(15)
_cell_length_c 23.528(4)
_cell_measurement_reflns_used 180
_cell_measurement_temperature 298
_cell_measurement_theta_max 82.1
_cell_measurement_theta_min 7.8
_cell_volume 2621.4(8)
_computing_cell_refinement 'STARGazer (Ohhara, 2009)'
_computing_data_collection 'STARGazer (Ohhara, 2009)'
_computing_data_reduction 'STARGazer (Ohhara, 2009)'
_computing_molecular_graphics 'Mercury (Macrae, 2008)'
_computing_structure_refinement 'JANA2006 (Petricek, 2014)'
_computing_structure_solution 'JANA2006 (Petricek, 2014)'
_diffrn_ambient_temperature 298
_diffrn_detector 'wavelength-shifting-fibre-based scintillator neutron detector'
_diffrn_detector_area_resol_mean 4
_diffrn_measured_fraction_theta_full 0.86
_diffrn_measured_fraction_theta_max 0.75
_diffrn_measurement_device SENJU
_diffrn_measurement_device_type 'time-of-flight Laue-type single crystal neutron diffractometer'
_diffrn_measurement_method 'time-of-flight Laue method'
_diffrn_radiation_monochromator none
_diffrn_radiation_probe neutron
_diffrn_radiation_source 'spallation neutron'
_diffrn_radiation_type neutron
_diffrn_radiation_wavelength 1
_diffrn_reflns_av_R_equivalents 0.1256
_diffrn_reflns_av_unetI/netI 0.4159
_diffrn_reflns_limit_h_max 17
_diffrn_reflns_limit_h_min -17
_diffrn_reflns_limit_k_max 24
_diffrn_reflns_limit_k_min -24
_diffrn_reflns_limit_l_max 47
_diffrn_reflns_limit_l_min -32
_diffrn_reflns_number 19956
_diffrn_reflns_reduction_process 'STARGazer (Ohhara, 2009)'
_diffrn_reflns_theta_full 22.0
_diffrn_reflns_theta_max 82.1
_diffrn_reflns_theta_min 7.8
_exptl_absorpt_coefficient_mu 0
_exptl_absorpt_correction_type none
_exptl_crystal_colour colorless
_exptl_crystal_density_diffrn 1.4608
_exptl_crystal_description block
_exptl_crystal_F_000 344.512
_exptl_crystal_size_max 2
_exptl_crystal_size_mid 1
_exptl_crystal_size_min 0.5
_refine_diff_density_max 0.96
_refine_diff_density_min -0.93
_refine_ls_abs_structure_details '  794 of Friedel pairs used in the refinement'
_refine_ls_extinction_method none
_refine_ls_goodness_of_fit_gt 2.61
_refine_ls_goodness_of_fit_ref 2.61
_refine_ls_hydrogen_treatment refall
_refine_ls_number_constraints 0
_refine_ls_number_parameters 668
_refine_ls_number_reflns 3544
_refine_ls_number_restraints 0
_refine_ls_R_factor_all 0.0749
_refine_ls_R_factor_gt 0.0749
_refine_ls_shift/su_max 0.0449
_refine_ls_shift/su_mean 0.0058
_refine_ls_structure_factor_coef F
_refine_ls_weighting_details w=1/(\s^2^(F)+0.0001F^2^)
_refine_ls_weighting_scheme sigma
_refine_ls_wR_factor_gt 0.0679
_refine_ls_wR_factor_ref 0.0679
_reflns_number_gt 3544
_reflns_number_total 19956
_reflns_threshold_expression I>4\s(I)
_cod_data_source_file wv3010sup1.cif
_cod_data_source_block II
_cod_original_cell_volume 2621.3(9)
_cod_database_code 2312084

loop_
_space_group_symop_id
_space_group_symop_operation_xyz
1 x,y,z
2 -x+1/2,-y,z+1/2
3 -x,y+1/2,-z+1/2
4 x+1/2,-y+1/2,-z

loop_
_atom_site_type_symbol
_atom_site_label
_atom_site_fract_x
_atom_site_fract_y
_atom_site_fract_z
_atom_site_U_iso_or_equiv
_atom_site_adp_type
_atom_site_calc_flag
_atom_site_refinement_flags
_atom_site_occupancy
_atom_site_site_symmetry_multiplicity
_atom_site_disorder_assembly
_atom_site_disorder_group
C C_1 0.2168(8) 0.3253(4) 0.3577(3) 0.0183(19) Uani d . 1 4 . .
C C_2 0.1015(8) 0.4014(4) 0.3830(3) 0.021(2) Uani d . 1 4 . .
C C_3 0.1383(8) 0.5194(4) 0.3667(3) 0.021(2) Uani d . 1 4 . .
C C_4 0.2973(8) 0.5470(4) 0.3827(3) 0.019(2) Uani d . 1 4 . .
C C_5 0.4054(8) 0.4639(4) 0.3582(3) 0.020(2) Uani d . 1 4 . .
C C_6 0.5639(8) 0.4817(6) 0.3752(3) 0.023(2) Uani d . 1 4 . .
C C_1' 0.7127(8) 0.5083(4) 0.4556(3) 0.021(2) Uani d . 1 4 . .
C C_2' 0.7281(9) 0.4711(5) 0.5178(3) 0.026(2) Uani d . 1 4 . .
C C_3' 0.6228(9) 0.5358(5) 0.5551(3) 0.027(2) Uani d . 1 4 . .
C C_4' 0.6435(8) 0.6577(4) 0.5458(3) 0.024(2) Uani d . 1 4 . .
C C_5' 0.6280(9) 0.6817(4) 0.4825(3) 0.020(2) Uani d . 1 4 . .
C C_6' 0.6517(10) 0.7986(5) 0.4673(3) 0.030(3) Uani d . 1 4 . .
C C_1'' 0.1234(10) 0.2113(5) 0.2260(3) 0.032(3) Uani d . 1 4 . .
C C_2'' 0.2557(7) 0.2424(4) 0.2638(2) 0.021(2) Uani d . 1 4 . .
C C_3'' 0.3960(8) 0.2772(4) 0.2320(3) 0.023(2) Uani d . 1 4 . .
C C_4'' 0.5198(8) 0.2398(5) 0.2716(3) 0.029(2) Uani d . 1 4 . .
C C_5'' 0.4542(8) 0.1313(4) 0.2930(3) 0.024(2) Uani d . 1 4 . .
C C_6'' 0.5096(12) 0.0945(6) 0.3500(3) 0.038(3) Uani d . 1 4 . .
O O_1 0.2005(9) 0.3286(5) 0.2986(3) 0.024(2) Uani d . 1 4 . .
O O_2 -0.0426(11) 0.3723(6) 0.3661(4) 0.033(3) Uani d . 1 4 . .
O O_3 0.0413(11) 0.5929(6) 0.3966(4) 0.034(3) Uani d . 1 4 . .
O O_4 0.3402(10) 0.6501(6) 0.3608(3) 0.032(3) Uani d . 1 4 . .
O O_5 0.3633(9) 0.3585(4) 0.3762(3) 0.019(2) Uani d . 1 4 . .
O O_6 0.5739(9) 0.4760(5) 0.4354(3) 0.027(3) Uani d . 1 4 . .
O O_2' 0.7067(13) 0.3591(7) 0.5227(4) 0.041(3) Uani d . 1 4 . .
O O_3' 0.6480(12) 0.5120(7) 0.6133(3) 0.043(3) Uani d . 1 4 . .
O O_4' 0.7813(11) 0.6917(6) 0.5676(4) 0.033(3) Uani d . 1 4 . .
O O_5' 0.7330(9) 0.6205(5) 0.4511(3) 0.027(2) Uani d . 1 4 . .
O O_6' 0.5370(10) 0.8663(6) 0.4881(4) 0.032(3) Uani d . 1 4 . .
O O_1'' 0.1598(12) 0.1243(6) 0.1892(3) 0.037(3) Uani d . 1 4 . .
O O_2'' 0.2946(10) 0.1508(5) 0.2953(3) 0.028(2) Uani d . 1 4 . .
O O_3'' 0.3906(11) 0.3872(6) 0.2200(4) 0.038(3) Uani d . 1 4 . .
O O_4'' 0.6615(10) 0.2323(7) 0.2470(4) 0.037(3) Uani d . 1 4 . .
O O_6'' 0.4580(14) -0.0132(6) 0.3618(4) 0.046(4) Uani d . 1 4 . .
H Hc_1 0.2037(17) 0.2447(8) 0.3753(5) 0.039(5) Uani d . 1 4 . .
H Hc_2 0.1046(16) 0.3965(9) 0.4287(6) 0.042(5) Uani d . 1 4 . .
H Hc_3 0.1226(18) 0.5293(9) 0.3209(6) 0.042(5) Uani d . 1 4 . .
H Hc_4 0.3083(16) 0.5491(8) 0.4284(5) 0.037(5) Uani d . 1 4 . .
H Hc_5 0.4029(16) 0.4682(8) 0.3108(5) 0.031(4) Uani d . 1 4 . .
H H'c_6 0.6353(17) 0.4190(12) 0.3560(6) 0.044(5) Uani d . 1 4 . .
H Hc_6 0.5982(18) 0.5616(11) 0.3612(5) 0.050(5) Uani d . 1 4 . .
H Hc_1' 0.8055(16) 0.4740(10) 0.4294(6) 0.040(5) Uani d . 1 4 . .
H Hc_2' 0.841(2) 0.4877(11) 0.5311(6) 0.047(5) Uani d . 1 4 . .
H Hc_3' 0.5064(17) 0.5148(9) 0.5438(6) 0.040(5) Uani d . 1 4 . .
H Hc_4' 0.555(2) 0.6994(9) 0.5718(6) 0.059(6) Uani d . 1 4 . .
H Hc_5' 0.5142(19) 0.6603(10) 0.4698(6) 0.041(5) Uani d . 1 4 . .
H Hc_6' 0.7610(17) 0.8258(10) 0.4835(7) 0.052(6) Uani d . 1 4 . .
H H'c_6' 0.658(2) 0.8103(10) 0.4216(7) 0.052(6) Uani d . 1 4 . .
H Hc_1'' 0.097(2) 0.2808(10) 0.1995(6) 0.062(6) Uani d . 1 4 . .
H Hc_2'' 0.0316(19) 0.1906(11) 0.2546(7) 0.054(6) Uani d . 1 4 . .
H Hc_3'' 0.4021(18) 0.2271(9) 0.1918(5) 0.042(5) Uani d . 1 4 . .
H Hc_4'' 0.5271(19) 0.2936(10) 0.3073(6) 0.046(5) Uani d . 1 4 . .
H Hc_5'' 0.4757(18) 0.0695(9) 0.2616(6) 0.046(5) Uani d . 1 4 . .
H Hc_6'' 0.474(2) 0.1520(11) 0.3824(7) 0.065(7) Uani d . 1 4 . .
H H'c_6'' 0.632(3) 0.0922(12) 0.3488(7) 0.068(7) Uani d . 1 4 . .
H Ho_2 -0.060(2) 0.3881(11) 0.3275(7) 0.049(6) Uani d . 1 4 . .
H Ho_3 -0.046(2) 0.6077(9) 0.3718(6) 0.044(5) Uani d . 1 4 . .
H Ho_4 0.3106(17) 0.7057(9) 0.3863(5) 0.037(5) Uani d . 1 4 . .
H Ho_2' 0.607(2) 0.3376(11) 0.5114(8) 0.063(7) Uani d . 1 4 . .
H Ho_3' 0.591(3) 0.4483(11) 0.6232(7) 0.093(9) Uani d . 1 4 . .
H Ho_4' 0.8710(19) 0.6660(10) 0.5423(6) 0.049(5) Uani d . 1 4 . .
H Ho_6' 0.5405(18) 0.8753(10) 0.5294(6) 0.040(5) Uani d . 1 4 . .
H Ho_1'' 0.1733(19) 0.0587(10) 0.2133(6) 0.051(6) Uani d . 1 4 . .
H Ho_3'' 0.456(2) 0.4069(10) 0.1872(6) 0.055(6) Uani d . 1 4 . .
H Ho_4'' 0.6588(19) 0.1972(10) 0.2103(7) 0.044(5) Uani d . 1 4 . .
H Ho_6'' 0.352(2) -0.0124(11) 0.3684(7) 0.047(6) Uani d . 1 4 . .
O O_w2 0.9091(15) 0.1475(8) 0.3834(6) 0.065(5) Uani d . 1 4 . .
H H_w21 0.920(2) 0.2222(13) 0.3711(7) 0.063(4) Uiso d . 1 4 . .
H H_w22 0.889(3) 0.1509(15) 0.4180(8) 0.068(6) Uiso d . 1 4 . .
O O_w3 0.8538(15) 0.4208(7) 0.2578(5) 0.052(4) Uani d . 1 4 . .
H H_w31 0.915(3) 0.4328(17) 0.2321(9) 0.084(8) Uiso d . 1 4 . .
H H_w32 0.783(2) 0.3609(13) 0.2481(7) 0.060(4) Uiso d . 1 4 . .
O O_w6 0.4094(14) 0.3038(9) 0.4954(4) 0.065(4) Uani d . 1 4 . .
H H_w61 0.351(2) 0.2415(15) 0.4935(8) 0.067(5) Uiso d . 1 4 . .
H H_w62 0.414(2) 0.3382(15) 0.4617(8) 0.073(5) Uiso d . 1 4 . .
O O_w5 0.1083(18) 0.5026(10) 0.2066(7) 0.081(6) Uani d . 1 4 . .
H H_w51 0.118(4) 0.538(2) 0.1823(11) 0.108(10) Uiso d . 1 4 . .
H H_w52 0.198(3) 0.4677(16) 0.2152(9) 0.084(6) Uiso d . 1 4 . .

loop_
_atom_site_aniso_label
_atom_site_aniso_U_11
_atom_site_aniso_U_22
_atom_site_aniso_U_33
_atom_site_aniso_U_12
_atom_site_aniso_U_13
_atom_site_aniso_U_23
_atom_site_aniso_type_symbol
C_1 0.016(4) 0.016(3) 0.022(4) -0.005(3) 0.003(3) -0.003(2) C
C_2 0.023(4) 0.020(3) 0.020(4) 0.003(3) 0.004(3) -0.006(3) C
C_3 0.021(4) 0.021(3) 0.020(4) 0.005(3) 0.000(3) -0.005(3) C
C_4 0.022(4) 0.018(3) 0.017(3) -0.002(3) 0.002(3) -0.002(2) C
C_5 0.028(4) 0.018(3) 0.013(3) -0.004(3) -0.001(3) -0.005(2) C
C_6 0.019(5) 0.027(3) 0.022(4) -0.002(3) 0.001(3) -0.006(3) C
C_1' 0.022(4) 0.019(3) 0.023(4) 0.004(3) -0.001(4) -0.006(2) C
C_2' 0.023(4) 0.019(3) 0.035(4) 0.005(3) -0.003(4) 0.000(3) C
C_3' 0.034(5) 0.021(3) 0.027(4) 0.001(3) -0.006(4) 0.000(3) C
C_4' 0.027(5) 0.016(3) 0.029(4) 0.005(3) 0.010(4) -0.003(2) C
C_5' 0.020(5) 0.020(3) 0.018(3) 0.004(3) -0.004(4) -0.004(2) C
C_6' 0.027(5) 0.021(3) 0.041(5) -0.001(3) 0.000(5) 0.004(3) C
C_1'' 0.038(6) 0.027(3) 0.030(4) -0.002(4) 0.003(4) -0.007(3) C
C_2'' 0.025(4) 0.019(3) 0.018(3) -0.005(3) 0.002(3) -0.001(2) C
C_3'' 0.030(4) 0.016(3) 0.022(3) 0.000(3) 0.003(3) -0.006(2) C
C_4'' 0.028(5) 0.025(3) 0.032(4) 0.000(3) 0.001(4) -0.006(3) C
C_5'' 0.024(4) 0.018(3) 0.030(4) 0.005(3) -0.002(3) -0.007(3) C
C_6'' 0.043(6) 0.036(4) 0.034(5) 0.013(4) 0.001(5) 0.002(4) C
O_1 0.028(5) 0.021(3) 0.024(4) 0.001(3) 0.000(4) -0.003(3) O
O_2 0.024(5) 0.032(4) 0.044(6) -0.005(4) 0.005(5) -0.008(4) O
O_3 0.033(6) 0.027(4) 0.042(5) 0.008(4) -0.009(5) -0.011(4) O
O_4 0.039(6) 0.026(4) 0.031(5) -0.004(4) 0.012(5) 0.002(3) O
O_5 0.017(5) 0.023(3) 0.017(3) -0.001(3) -0.002(4) 0.000(3) O
O_6 0.026(5) 0.024(4) 0.031(4) -0.005(3) -0.005(4) 0.001(3) O
O_2' 0.046(6) 0.028(4) 0.048(5) 0.012(5) -0.021(6) -0.005(4) O
O_3' 0.059(7) 0.039(5) 0.031(5) -0.007(5) 0.004(5) 0.009(4) O
O_4' 0.030(6) 0.030(4) 0.040(5) 0.003(4) 0.002(5) -0.019(4) O
O_5' 0.022(5) 0.034(4) 0.023(4) 0.001(3) 0.002(4) -0.001(3) O
O_6' 0.031(6) 0.036(4) 0.030(5) 0.012(4) -0.005(5) -0.003(4) O
O_1'' 0.056(7) 0.029(4) 0.027(5) -0.002(5) -0.006(5) -0.011(3) O
O_2'' 0.035(5) 0.017(3) 0.032(4) -0.003(3) 0.002(4) 0.001(3) O
O_3'' 0.044(6) 0.027(4) 0.043(5) 0.001(4) 0.021(5) 0.000(4) O
O_4'' 0.020(5) 0.049(5) 0.042(6) 0.001(4) 0.010(5) -0.010(4) O
O_6'' 0.066(9) 0.037(5) 0.035(6) 0.009(6) 0.007(7) 0.010(4) O
Hc_1 0.054(10) 0.016(5) 0.047(8) -0.007(6) 0.001(8) -0.003(5) H
Hc_2 0.050(10) 0.041(6) 0.035(8) 0.009(7) 0.005(8) 0.015(6) H
Hc_3 0.053(11) 0.043(7) 0.030(8) 0.008(7) 0.005(8) -0.007(6) H
Hc_4 0.046(10) 0.036(6) 0.029(8) 0.003(6) -0.005(7) -0.006(6) H
Hc_5 0.032(8) 0.038(6) 0.022(7) 0.005(6) -0.011(6) -0.008(5) H
H'c_6 0.028(9) 0.062(8) 0.043(8) -0.015(8) 0.005(8) -0.013(7) H
Hc_6 0.066(12) 0.039(7) 0.044(8) -0.017(8) 0.012(9) 0.005(6) H
Hc_1' 0.027(9) 0.058(8) 0.036(8) 0.009(7) 0.006(7) -0.013(7) H
Hc_2' 0.050(12) 0.053(8) 0.038(8) -0.004(8) -0.012(9) 0.008(6) H
Hc_3' 0.036(10) 0.034(7) 0.050(9) -0.011(6) -0.007(8) 0.003(6) H
Hc_4' 0.094(15) 0.035(7) 0.047(9) 0.013(8) 0.024(10) -0.008(6) H
Hc_5' 0.032(10) 0.047(8) 0.045(9) 0.015(6) -0.004(8) -0.001(7) H
Hc_6' 0.025(10) 0.047(8) 0.084(11) -0.008(7) -0.021(9) 0.001(8) H
H'c_6' 0.072(13) 0.048(7) 0.036(8) 0.014(8) 0.016(9) 0.003(7) H
Hc_1'' 0.100(16) 0.031(6) 0.055(9) 0.015(8) -0.050(11) -0.009(7) H
Hc_2'' 0.047(10) 0.050(8) 0.065(11) -0.005(8) 0.022(10) -0.009(7) H
Hc_3'' 0.056(10) 0.040(7) 0.031(7) -0.008(7) 0.009(8) -0.010(6) H
Hc_4'' 0.054(11) 0.047(7) 0.037(8) -0.012(8) 0.008(8) -0.014(6) H
Hc_5'' 0.053(10) 0.035(6) 0.050(9) -0.007(7) 0.014(8) -0.024(6) H
Hc_6'' 0.095(16) 0.051(7) 0.048(9) 0.009(10) 0.000(10) -0.013(8) H
H'c_6'' 0.078(16) 0.061(10) 0.064(12) 0.000(11) -0.027(12) 0.018(8) H
Ho_2 0.051(12) 0.044(8) 0.054(10) -0.007(8) -0.008(11) 0.001(8) H
Ho_3 0.050(11) 0.031(6) 0.049(9) 0.005(7) -0.026(9) -0.001(6) H
Ho_4 0.044(11) 0.027(6) 0.039(8) -0.001(6) 0.008(7) -0.002(6) H
Ho_2' 0.046(12) 0.029(7) 0.114(15) -0.025(8) -0.006(12) 0.003(8) H
Ho_3' 0.18(2) 0.040(7) 0.059(10) -0.053(12) -0.014(14) 0.002(8) H
Ho_4' 0.042(11) 0.044(7) 0.060(9) 0.004(7) 0.011(10) -0.021(7) H
Ho_6' 0.042(10) 0.050(7) 0.029(8) -0.006(7) -0.006(8) -0.007(6) H
Ho_1'' 0.067(12) 0.033(6) 0.053(9) 0.001(7) -0.001(9) -0.002(7) H
Ho_3'' 0.078(14) 0.035(7) 0.053(10) -0.013(8) 0.016(10) 0.014(7) H
Ho_4'' 0.041(10) 0.039(7) 0.051(10) 0.000(7) -0.003(9) -0.003(7) H
Ho_6'' 0.044(11) 0.042(8) 0.054(10) 0.015(8) 0.026(11) -0.008(7) H
O_w2 0.068(9) 0.040(5) 0.088(9) -0.010(5) -0.016(8) -0.005(6) O
O_w3 0.057(8) 0.035(5) 0.064(8) 0.007(5) -0.003(7) -0.005(5) O
O_w6 0.073(10) 0.069(7) 0.053(7) -0.032(6) -0.024(7) 0.016(5) O
O_w5 0.075(11) 0.054(6) 0.114(12) 0.011(7) 0.009(10) 0.028(7) O

loop_
_atom_type_symbol
_atom_type_scat_length_neutron
_atom_type_scat_source
C 6.646 International_Tables_Vol_C
H -3.739 International_Tables_Vol_C
O 5.803 International_Tables_Vol_C

loop_
_geom_angle_atom_site_label_1
_geom_angle_atom_site_label_2
_geom_angle_atom_site_label_3
_geom_angle_site_symmetry_1
_geom_angle_site_symmetry_2
_geom_angle_site_symmetry_3
_geom_angle
_geom_angle_publ_flag
C_2 C_1 O_1 . . . 107.4(5) ?
C_2 C_1 O_5 . . . 109.0(5) ?
C_2 C_1 Hc_1 . . . 110.4(9) ?
O_1 C_1 O_5 . . . 112.6(6) ?
O_1 C_1 Hc_1 . . . 113.2(8) ?
O_5 C_1 Hc_1 . . . 104.2(9) ?
C_1 C_2 C_3 . . . 110.1(5) ?
C_1 C_2 O_2 . . . 111.0(6) ?
C_1 C_2 Hc_2 . . . 109.7(9) ?
C_3 C_2 O_2 . . . 111.8(6) ?
C_3 C_2 Hc_2 . . . 107.2(8) ?
O_2 C_2 Hc_2 . . . 107.0(10) ?
C_2 C_3 C_4 . . . 110.7(5) ?
C_2 C_3 O_3 . . . 110.3(6) ?
C_2 C_3 Hc_3 . . . 108.8(8) ?
C_4 C_3 O_3 . . . 107.8(6) ?
C_4 C_3 Hc_3 . . . 109.9(10) ?
O_3 C_3 Hc_3 . . . 109.3(9) ?
C_3 C_4 C_5 . . . 110.6(5) ?
C_3 C_4 O_4 . . . 111.5(6) ?
C_3 C_4 Hc_4 . . . 109.8(9) ?
C_5 C_4 O_4 . . . 107.2(6) ?
C_5 C_4 Hc_4 . . . 109.5(8) ?
O_4 C_4 Hc_4 . . . 108.1(8) ?
C_4 C_5 C_6 . . . 113.8(5) ?
C_4 C_5 O_5 . . . 109.7(6) ?
C_4 C_5 Hc_5 . . . 109.4(8) ?
C_6 C_5 O_5 . . . 108.0(6) ?
C_6 C_5 Hc_5 . . . 106.2(9) ?
O_5 C_5 Hc_5 . . . 109.6(7) ?
C_5 C_6 O_6 . . . 108.6(6) ?
C_5 C_6 H'c_6 . . . 109.9(10) ?
C_5 C_6 Hc_6 . . . 108.9(10) ?
O_6 C_6 H'c_6 . . . 109.6(9) ?
O_6 C_6 Hc_6 . . . 109.1(9) ?
H'c_6 C_6 Hc_6 . . . 110.7(12) ?
C_2' C_1' O_6 . . . 108.6(6) ?
C_2' C_1' O_5' . . . 110.8(5) ?
C_2' C_1' Hc_1' . . . 110.0(9) ?
O_6 C_1' O_5' . . . 112.0(6) ?
O_6 C_1' Hc_1' . . . 111.7(9) ?
O_5' C_1' Hc_1' . . . 103.7(9) ?
C_1' C_2' C_3' . . . 109.5(5) ?
C_1' C_2' O_2' . . . 111.1(6) ?
C_1' C_2' Hc_2' . . . 107.6(9) ?
C_3' C_2' O_2' . . . 112.9(7) ?
C_3' C_2' Hc_2' . . . 108.4(9) ?
O_2' C_2' Hc_2' . . . 107.1(10) ?
C_2' C_3' C_4' . . . 111.2(6) ?
C_2' C_3' O_3' . . . 110.4(7) ?
C_2' C_3' Hc_3' . . . 108.9(9) ?
C_4' C_3' O_3' . . . 108.8(6) ?
C_4' C_3' Hc_3' . . . 108.0(8) ?
O_3' C_3' Hc_3' . . . 109.4(10) ?
C_3' C_4' C_5' . . . 108.7(5) ?
C_3' C_4' O_4' . . . 110.5(6) ?
C_3' C_4' Hc_4' . . . 106.8(9) ?
C_5' C_4' O_4' . . . 112.2(6) ?
C_5' C_4' Hc_4' . . . 112.1(9) ?
O_4' C_4' Hc_4' . . . 106.5(10) ?
C_4' C_5' C_6' . . . 114.0(5) ?
C_4' C_5' O_5' . . . 110.1(6) ?
C_4' C_5' Hc_5' . . . 107.6(9) ?
C_6' C_5' O_5' . . . 107.3(6) ?
C_6' C_5' Hc_5' . . . 107.4(9) ?
O_5' C_5' Hc_5' . . . 110.4(9) ?
C_5' C_6' O_6' . . . 112.6(7) ?
C_5' C_6' Hc_6' . . . 109.6(9) ?
C_5' C_6' H'c_6' . . . 111.7(8) ?
O_6' C_6' Hc_6' . . . 110.3(10) ?
O_6' C_6' H'c_6' . . . 107.6(11) ?
Hc_6' C_6' H'c_6' . . . 104.6(15) ?
C_2'' C_1'' O_1'' . . . 111.4(7) ?
C_2'' C_1'' Hc_1'' . . . 107.5(11) ?
C_2'' C_1'' Hc_2'' . . . 106.7(10) ?
O_1'' C_1'' Hc_1'' . . . 107.5(10) ?
O_1'' C_1'' Hc_2'' . . . 111.7(10) ?
Hc_1'' C_1'' Hc_2'' . . . 112.0(15) ?
C_1'' C_2'' C_3'' . . . 115.3(5) ?
C_1'' C_2'' O_1 . . . 104.5(6) ?
C_1'' C_2'' O_2'' . . . 107.2(5) ?
C_3'' C_2'' O_1 . . . 110.7(5) ?
C_3'' C_2'' O_2'' . . . 106.4(6) ?
O_1 C_2'' O_2'' . . . 112.9(6) ?
C_2'' C_3'' C_4'' . . . 102.5(5) ?
C_2'' C_3'' O_3'' . . . 110.3(6) ?
C_2'' C_3'' Hc_3'' . . . 107.1(9) ?
C_4'' C_3'' O_3'' . . . 116.6(6) ?
C_4'' C_3'' Hc_3'' . . . 107.9(9) ?
O_3'' C_3'' Hc_3'' . . . 111.7(8) ?
C_3'' C_4'' C_5'' . . . 100.6(5) ?
C_3'' C_4'' O_4'' . . . 115.6(7) ?
C_3'' C_4'' Hc_4'' . . . 109.5(10) ?
C_5'' C_4'' O_4'' . . . 114.9(6) ?
C_5'' C_4'' Hc_4'' . . . 107.9(9) ?
O_4'' C_4'' Hc_4'' . . . 108.0(11) ?
C_4'' C_5'' C_6'' . . . 115.3(6) ?
C_4'' C_5'' O_2'' . . . 104.0(5) ?
C_4'' C_5'' Hc_5'' . . . 108.9(9) ?
C_6'' C_5'' O_2'' . . . 110.1(6) ?
C_6'' C_5'' Hc_5'' . . . 109.6(9) ?
O_2'' C_5'' Hc_5'' . . . 108.6(10) ?
C_5'' C_6'' O_6'' . . . 110.3(7) ?
C_5'' C_6'' Hc_6'' . . . 109.1(11) ?
C_5'' C_6'' H'c_6'' . . . 108.4(11) ?
O_6'' C_6'' Hc_6'' . . . 112.1(12) ?
O_6'' C_6'' H'c_6'' . . . 107.6(11) ?
Hc_6'' C_6'' H'c_6'' . . . 109.3(16) ?
C_1 O_1 C_2'' . . . 120.6(6) ?
C_2 O_2 Ho_2 . . . 112.1(14) ?
C_3 O_3 Ho_3 . . . 107.8(11) ?
C_4 O_4 Ho_4 . . . 110.2(10) ?
C_1 O_5 C_5 . . . 114.4(6) ?
C_6 O_6 C_1' . . . 112.4(6) ?
C_2' O_2' Ho_2' . . . 112.1(12) ?
C_3' O_3' Ho_3' . . . 108.4(13) ?
C_4' O_4' Ho_4' . . . 112.3(11) ?
C_1' O_5' C_5' . . . 113.8(6) ?
C_6' O_6' Ho_6' . . . 112.8(12) ?
C_1'' O_1'' Ho_1'' . . . 107.4(10) ?
C_2'' O_2'' C_5'' . . . 111.2(6) ?
C_3'' O_3'' Ho_3'' . . . 112.0(10) ?
C_4'' O_4'' Ho_4'' . . . 112.1(13) ?
C_6'' O_6'' Ho_6'' . . . 109.9(12) ?
H_w21 O_w2 H_w22 . . . 105(2) ?
O_w2 H_w21 H_w22 . . . 34.0(12) ?
O_w2 H_w22 H_w21 . . . 40.7(13) ?
H_w31 O_w3 H_w32 . . . 113(2) ?
O_w3 H_w31 H_w32 . . . 37.4(14) ?
O_w3 H_w32 H_w31 . . . 30.1(12) ?
H_w61 O_w6 H_w62 . . . 112(2) ?
O_w6 H_w61 H_w62 . . . 33.3(12) ?
O_w6 H_w62 H_w61 . . . 34.8(13) ?
H_w51 O_w5 H_w52 . . . 110(4) ?
O_w5 H_w51 H_w52 . . . 40(2) ?
O_w5 H_w52 H_w51 . . . 30.0(18) ?

loop_
_geom_bond_atom_site_label_1
_geom_bond_atom_site_label_2
_geom_bond_site_symmetry_1
_geom_bond_site_symmetry_2
_geom_bond_distance
_geom_bond_publ_flag
C_1 C_2 . . 1.522(9) ?
C_1 O_1 . . 1.400(9) ?
C_1 O_5 . . 1.446(10) ?
C_1 Hc_1 . . 1.087(11) ?
C_2 C_3 . . 1.547(8) ?
C_2 O_2 . . 1.401(12) ?
C_2 Hc_2 . . 1.078(15) ?
C_3 C_4 . . 1.517(10) ?
C_3 O_3 . . 1.445(11) ?
C_3 Hc_3 . . 1.093(15) ?
C_4 C_5 . . 1.529(9) ?
C_4 O_4 . . 1.430(9) ?
C_4 Hc_4 . . 1.081(14) ?
C_5 C_6 . . 1.496(10) ?
C_5 O_5 . . 1.425(8) ?
C_5 Hc_5 . . 1.115(13) ?
C_6 O_6 . . 1.422(10) ?
C_6 H'c_6 . . 1.104(16) ?
C_6 Hc_6 . . 1.088(15) ?
C_1' C_2' . . 1.541(9) ?
C_1' O_6 . . 1.393(11) ?
C_1' O_5' . . 1.408(9) ?
C_1' Hc_1' . . 1.121(15) ?
C_2' C_3' . . 1.520(10) ?
C_2' O_2' . . 1.405(10) ?
C_2' Hc_2' . . 1.081(19) ?
C_3' C_4' . . 1.538(8) ?
C_3' O_3' . . 1.419(10) ?
C_3' Hc_3' . . 1.111(17) ?
C_4' C_5' . . 1.526(9) ?
C_4' O_4' . . 1.405(12) ?
C_4' Hc_4' . . 1.127(18) ?
C_5' C_6' . . 1.508(8) ?
C_5' O_5' . . 1.418(10) ?
C_5' Hc_5' . . 1.099(18) ?
C_6' O_6' . . 1.416(11) ?
C_6' Hc_6' . . 1.106(18) ?
C_6' H'c_6' . . 1.086(17) ?
C_1'' C_2'' . . 1.534(10) ?
C_1'' O_1'' . . 1.421(10) ?
C_1'' Hc_1'' . . 1.090(15) ?
C_1'' Hc_2'' . . 1.095(18) ?
C_2'' C_3'' . . 1.529(9) ?
C_2'' O_1 . . 1.435(9) ?
C_2'' O_2'' . . 1.400(9) ?
C_3'' C_4'' . . 1.523(10) ?
C_3'' O_3'' . . 1.394(9) ?
C_3'' Hc_3'' . . 1.132(13) ?
C_4'' C_5'' . . 1.553(9) ?
C_4'' O_4'' . . 1.401(12) ?
C_4'' Hc_4'' . . 1.074(15) ?
C_5'' C_6'' . . 1.502(10) ?
C_5'' O_2'' . . 1.455(11) ?
C_5'' Hc_5'' . . 1.082(14) ?
C_6'' O_6'' . . 1.440(12) ?
C_6'' Hc_6'' . . 1.091(17) ?
C_6'' H'c_6'' . . 1.10(3) ?
O_2 Ho_2 . . 0.94(2) ?
O_3 Ho_3 . . 0.993(19) ?
O_4 Ho_4 . . 0.952(15) ?
O_2' Ho_2' . . 0.97(2) ?
O_3' Ho_3' . . 0.97(2) ?
O_4' Ho_4' . . 1.051(19) ?
O_6' Ho_6' . . 0.977(17) ?
O_1'' Ho_1'' . . 0.999(15) ?
O_3'' Ho_3'' . . 1.000(19) ?
O_4'' Ho_4'' . . 0.966(18) ?
O_6'' Ho_6'' . . 0.96(2) ?
O_w2 H_w21 . . 0.98(2) ?
O_w2 H_w22 . . 0.84(2) ?
H_w21 H_w22 . . 1.44(3) ?
O_w3 H_w31 . . 0.83(3) ?
O_w3 H_w32 . . 1.00(2) ?
H_w31 H_w32 . . 1.53(3) ?
O_w6 H_w61 . . 0.93(2) ?
O_w6 H_w62 . . 0.90(2) ?
H_w61 H_w62 . . 1.52(3) ?
O_w5 H_w51 . . 0.73(3) ?
O_w5 H_w52 . . 0.94(3) ?
H_w51 H_w52 . . 1.37(4) ?

loop_
_geom_hbond_atom_site_label_D
_geom_hbond_atom_site_label_H
_geom_hbond_atom_site_label_A
_geom_hbond_site_symmetry_D
_geom_hbond_site_symmetry_H
_geom_hbond_site_symmetry_A
_geom_hbond_distance_DH
_geom_hbond_distance_HA
_geom_hbond_distance_DA
_geom_hbond_angle_DHA
_geom_hbond_publ_flag
C_1 Hc_1 O_2' . . 4_456 1.087(11) 2.725(15) 3.627(11) 140.2(9) ?
C_1 Hc_1 O_w2 . . 1_455 1.087(11) 2.916(19) 3.587(14) 120.2(10) ?
C_3 Hc_3 O_w5 . . . 1.093(15) 2.71(2) 3.782(17) 165.7(10) ?
C_5 Hc_5 O_3'' . . . 1.115(13) 2.365(14) 3.390(11) 152.1(8) ?
C_6 H'c_6 O_2 . . 1_655 1.104(16) 2.961(18) 3.793(12) 132.3(10) ?
C_6 Hc_6 O_1'' . . 3_655 1.088(15) 2.597(18) 3.404(12) 130.4(11) ?
C_1' Hc_1' O_2 . . 1_655 1.121(15) 2.381(16) 3.480(11) 166.2(11) ?
C_1' Hc_1' O_3 . . 1_655 1.121(15) 2.694(16) 3.428(12) 122.4(9) ?
C_2' Hc_2' O_6' . . 4_566 1.081(19) 2.566(18) 3.434(11) 136.7(10) ?
C_2' Hc_2' O_6'' . . 4_556 1.081(19) 2.748(18) 3.544(13) 130.2(11) ?
C_3' Hc_3' O_w6 . . . 1.111(17) 2.983(17) 3.732(13) 124.9(9) ?
C_4' Hc_4' O_3 . . 4_566 1.127(18) 2.683(14) 3.499(9) 128.6(11) ?
C_5' Hc_5' O_4' . . 4_466 1.099(18) 2.919(17) 3.683(12) 126.7(9) ?
C_1'' Hc_1'' O_w5 . . . 1.090(15) 2.757(17) 3.643(14) 138.3(11) ?
C_1'' Hc_2'' O_w5 . . 3_545 1.095(18) 2.80(2) 3.679(16) 137.2(11) ?
C_3'' Hc_3'' O_4 . . 3_645 1.132(13) 2.794(18) 3.587(11) 126.7(11) ?
C_4'' Hc_4'' C_5 . . . 1.074(15) 2.662(15) 3.595(9) 145.0(12) ?
C_4'' Hc_4'' C_6 . . . 1.074(15) 2.846(14) 3.884(9) 162.6(10) ?
C_4'' Hc_4'' O_5 . . . 1.074(15) 2.333(16) 3.193(10) 135.9(13) ?
C_5'' Hc_5'' O_3'' . . 3_645 1.082(14) 2.596(15) 3.346(10) 125.8(10) ?
C_6'' Hc_6'' O_5 . . . 1.091(17) 2.750(16) 3.580(10) 132.6(11) ?
C_6'' H'c_6'' O_w2 . . . 1.10(3) 2.71(3) 3.733(17) 154.7(13) ?
C_6'' H'c_6'' O_w5 . . 3_645 1.10(3) 2.90(3) 3.855(19) 145.9(13) ?
O_2 Ho_2 O_w3 . . 1_455 0.94(2) 1.86(2) 2.780(15) 165.2(18) ?
O_3 Ho_3 C_1'' . . 3_555 0.993(19) 2.726(16) 3.559(11) 141.7(13) ?
O_3 Ho_3 O_1'' . . 3_555 0.993(19) 1.776(18) 2.737(13) 162.0(15) ?
O_4 Ho_4 C_4' . . 4_466 0.952(15) 2.771(14) 3.692(10) 163.3(13) ?
O_4 Ho_4 O_4' . . 4_466 0.952(15) 1.693(14) 2.639(11) 172.7(15) ?
O_2' Ho_2' O_w6 . . . 0.97(2) 1.87(2) 2.832(17) 174.6(17) ?
O_3' Ho_3' O_w2 . . 4_456 0.97(2) 2.03(2) 2.920(16) 152.4(18) ?
O_4' Ho_4' C_6' . . 4_566 1.051(19) 2.571(19) 3.431(13) 138.7(12) ?
O_4' Ho_4' O_6' . . 4_566 1.051(19) 1.703(19) 2.742(13) 168.9(15) ?
O_6' Ho_6' C_3 . . 4_566 0.977(17) 2.909(15) 3.809(11) 153.6(12) ?
O_6' Ho_6' O_3 . . 4_566 0.977(17) 1.787(16) 2.760(12) 173.6(12) ?
O_1'' Ho_1'' O_w3 . . 3_645 0.999(15) 1.855(16) 2.817(12) 160.4(15) ?
O_3'' Ho_3'' C_6'' . . 3_655 1.000(19) 2.504(15) 3.181(11) 124.7(11) ?
O_3'' Ho_3'' O_6'' . . 3_655 1.000(19) 1.705(18) 2.661(14) 158.4(13) ?
O_4'' Ho_4'' C_4 . . 3_645 0.966(18) 2.901(15) 3.837(11) 163.5(13) ?
O_4'' Ho_4'' O_4 . . 3_645 0.966(18) 1.773(17) 2.734(13) 172.4(14) ?
O_6'' Ho_6'' C_2' . . 4_456 0.96(2) 2.945(19) 3.544(13) 121.4(14) ?
O_6'' Ho_6'' C_3' . . 4_456 0.96(2) 2.752(19) 3.601(14) 147.5(15) ?
O_6'' Ho_6'' O_3' . . 4_456 0.96(2) 1.89(2) 2.846(17) 176.0(17) ?
O_w2 H_w21 C_1 . . 1_655 0.98(2) 2.97(2) 3.587(14) 122.2(15) ?
O_w2 H_w21 C_2 . . 1_655 0.98(2) 2.769(18) 3.591(12) 142.4(16) ?
O_w2 H_w21 O_2 . . 1_655 0.98(2) 1.894(18) 2.849(13) 165.7(17) ?
O_w2 H_w22 O_w6 . . 4_556 0.84(2) 2.12(2) 2.916(17) 158(2) ?
O_w3 H_w31 O_3' . . 2_664 0.83(3) 2.93(2) 3.499(14) 128(2) ?
O_w3 H_w31 O_w5 . . 1_655 0.83(3) 2.03(3) 2.78(2) 149(2) ?
O_w3 H_w32 C_4'' . . . 1.00(2) 2.86(2) 3.762(14) 150.3(14) ?
O_w3 H_w32 O_4'' . . . 1.00(2) 1.93(2) 2.918(14) 166.3(15) ?
O_w6 H_w61 C_2' . . 4_456 0.93(2) 2.87(2) 3.790(13) 168.4(18) ?
O_w6 H_w61 O_2' . . 4_456 0.93(2) 1.84(2) 2.753(16) 165.0(19) ?
O_w6 H_w62 C_5 . . . 0.90(2) 2.89(2) 3.789(12) 174.2(18) ?
O_w6 H_w62 O_5 . . . 0.90(2) 2.08(2) 2.915(12) 154.2(19) ?
O_w6 H_w62 O_6 . . . 0.90(2) 2.32(2) 2.955(13) 127.6(18) ?
O_w5 H_w51 O_w2 . . 3_655 0.73(3) 2.07(3) 2.781(19) 166(4) ?
O_w5 H_w52 C_3'' . . . 0.94(3) 2.98(2) 3.854(15) 155.0(19) ?
O_w5 H_w52 O_1 . . . 0.94(3) 2.61(2) 3.166(16) 118(2) ?
O_w5 H_w52 O_3'' . . . 0.94(3) 2.00(3) 2.930(18) 171(2) ?

_cod_database_fobs_code 2312084
